data_7060588
loop_
_publ_author_name
'Kordestani, Nazanin'
'Amiri Rudbari, Hadi'
'Correia, Isabel'
'Valente, Andreia'
'C\^orte-Real, Leonor'
'Islam, Mohammad Khairul'
'Micale, Nicola'
'Braun, Jason D.'
'Herbert, David E.'
'Tumanov, Nikolay'
'Wouters, Johan'
'Enamullah, Mohammed'

_publ_section_title
;
 Heteroleptic enantiopure Pd(ii)-complexes derived from
 halogen-substituted Schiff bases and 2-picolylamine: synthesis,
 experimental and computational characterization and investigation of the
 influence of chirality and halogen atoms on the anticancer activity
;
_journal_issue 20
_journal_name_full 'New Journal of Chemistry'
_journal_page_first 9163
_journal_page_last 9180
_journal_paper_doi 10.1039/D1NJ01491A
_journal_volume 45
_journal_year 2021
_chemical_formula_sum 'C18 H10 Cd N3 O6'
_chemical_formula_weight 476.69
_space_group_crystal_system orthorhombic
_space_group_IT_number 67
_space_group_name_Hall '-C 2a 2'
_space_group_name_H-M_alt 'C m m a'
_atom_sites_solution_hydrogens mixed
_audit_block_doi 10.5517/ccdc.csd.cc24sbz8
_audit_creation_method SHELXL-2018/3
_audit_update_record
;
2020-03-11 deposited with the CCDC.	2021-04-16 downloaded from the CCDC.
;
_cell_angle_alpha 90
_cell_angle_beta 90
_cell_angle_gamma 90
_cell_formula_units_Z 4
_cell_length_a 6.7593(2)
_cell_length_b 20.5293(7)
_cell_length_c 14.1956(5)
_cell_measurement_reflns_used 250
_cell_measurement_temperature 293(2)
_cell_measurement_theta_max 27.5
_cell_measurement_theta_min 2.0
_cell_volume 1969.83(11)
_computing_cell_refinement 'SMART APEX II'
_computing_data_collection 'SMART APEX II (Bruker,2010)'
_computing_data_reduction 'SAINT (Bruker,2000)'
_computing_molecular_graphics 'Ortep-3v2 for windows (Farrugia, 1997)'
_computing_publication_material 'PLATON (Spek, 2008)'
_computing_structure_refinement 'SHELXL-2018/3 (Sheldrick, 2018)'
_computing_structure_solution 'SHELXL-2014/7 (Sheldrick,2014)'
_diffrn_ambient_temperature 293(2)
_diffrn_measured_fraction_theta_full 0.997
_diffrn_measured_fraction_theta_max 0.998
_diffrn_measurement_device_type 'CCD area detector'
_diffrn_measurement_method 'phi and omega scans'
_diffrn_radiation_type MoK\a
_diffrn_radiation_wavelength 0.71073
_diffrn_reflns_av_R_equivalents 0.0239
_diffrn_reflns_av_unetI/netI 0.0116
_diffrn_reflns_Laue_measured_fraction_full 0.997
_diffrn_reflns_Laue_measured_fraction_max 0.998
_diffrn_reflns_limit_h_max 8
_diffrn_reflns_limit_h_min -8
_diffrn_reflns_limit_k_max 26
_diffrn_reflns_limit_k_min -25
_diffrn_reflns_limit_l_max 18
_diffrn_reflns_limit_l_min -18
_diffrn_reflns_number 16381
_diffrn_reflns_point_group_measured_fraction_full 0.997
_diffrn_reflns_point_group_measured_fraction_max 0.998
_diffrn_reflns_theta_full 25.242
_diffrn_reflns_theta_max 27.528
_diffrn_reflns_theta_min 1.984
_diffrn_source 'fine-focus sealed tube'
_exptl_absorpt_coefficient_mu 1.147
_exptl_absorpt_correction_T_max 0.890
_exptl_absorpt_correction_T_min 0.869
_exptl_absorpt_correction_type multi-scan
_exptl_absorpt_process_details
;
'XPREP' - A PROGRAM DATA PREPARATION & RECIPROCAL 
SPACE EXPLORATION,
Bruker Analytical X-ray Systems, 1997
;
_exptl_crystal_colour Orange
_exptl_crystal_density_diffrn 1.607
_exptl_crystal_density_method 'not measured'
_exptl_crystal_description Needle
_exptl_crystal_F_000 940
_exptl_crystal_size_max 0.20
_exptl_crystal_size_mid 0.10
_exptl_crystal_size_min 0.10
_refine_diff_density_max 1.240
_refine_diff_density_min -0.345
_refine_diff_density_rms 0.117
_refine_ls_extinction_method none
_refine_ls_goodness_of_fit_ref 1.103
_refine_ls_hydrogen_treatment mixed
_refine_ls_matrix_type full
_refine_ls_number_parameters 100
_refine_ls_number_reflns 1272
_refine_ls_number_restraints 0
_refine_ls_restrained_S_all 1.103
_refine_ls_R_factor_all 0.0319
_refine_ls_R_factor_gt 0.0314
_refine_ls_shift/su_max 0.000
_refine_ls_shift/su_mean 0.000
_refine_ls_structure_factor_coef Fsqd
_refine_ls_weighting_details 'w=1/[\s^2^(Fo^2^)+(0.0684P)^2^+4.1190P] where P=(Fo^2^+2Fc^2^)/3'
_refine_ls_weighting_scheme calc
_refine_ls_wR_factor_gt 0.0956
_refine_ls_wR_factor_ref 0.0963
_reflns_Friedel_coverage 0.000
_reflns_number_gt 1253
_reflns_number_total 1272
_reflns_threshold_expression 'I > 2\s(I)'
_cod_data_source_file d1nj01491a2.cif
_cod_data_source_block DG2b
_cod_depositor_comments 'Adding full bibliography for 7060575--7060596.cif.'
_cod_original_sg_symbol_Hall '-C 2b 2'
_cod_database_code 7060588
_shelx_shelxl_version_number 2018/3
_shelx_space_group_comment
;
The symmetry employed for this shelxl refinement is uniquely defined
by the following loop, which should always be used as a source of
symmetry information in preference to the above space-group names.
They are only intended as comments.
;
_exptl_absorpt_special_details
;
 ?
;

loop_
_space_group_symop_operation_xyz
'x, y, z'
'-x, -y+1/2, z'
'x, -y, -z'
'-x+1/2, y, -z'
'x+1/2, y+1/2, z'
'-x+1/2, -y+1, z'
'x+1/2, -y+1/2, -z'
'-x+1, y+1/2, -z'
'-x, -y, -z'
'x, y-1/2, -z'
'-x, y, z'
'x-1/2, -y, z'
'-x+1/2, -y+1/2, -z'
'x+1/2, y, -z'
'-x+1/2, y+1/2, z'
'x, -y+1/2, z'

loop_
_atom_site_label
_atom_site_type_symbol
_atom_site_fract_x
_atom_site_fract_y
_atom_site_fract_z
_atom_site_U_iso_or_equiv
_atom_site_adp_type
_atom_site_occupancy
_atom_site_site_symmetry_order
_atom_site_calc_flag
_atom_site_refinement_flags_posn
_atom_site_refinement_flags_adp
_atom_site_refinement_flags_occupancy
_atom_site_disorder_assembly
_atom_site_disorder_group
Cd1 Cd 0.500000 0.250000 0.30578(2) 0.02234(16) Uani 1 4 d S T P . .
O1 O 0.8379(4) 0.250000 0.3361(2) 0.0420(8) Uani 1 2 d S T P . .
C11 C 1.000000 0.250000 -0.1166(4) 0.0323(12) Uani 1 4 d S T P . .
O2 O 1.000000 0.19716(18) -0.1587(2) 0.0445(8) Uani 1 2 d S T P . .
N1 N 0.500000 0.34640(15) 0.3867(2) 0.0299(7) Uani 1 2 d S T P . .
C6 C 1.000000 0.250000 0.2951(4) 0.0289(11) Uani 1 4 d S T P . .
C3 C 0.500000 0.46779(17) 0.4764(3) 0.0273(7) Uani 1 2 d S T P . .
C8 C 1.000000 0.1931(3) 0.1370(3) 0.0453(11) Uani 1 2 d S T P . .
C4 C 0.500000 0.4098(2) 0.5271(3) 0.0370(9) Uani 1 2 d S T P . .
H4 H 0.500000 0.410672 0.592620 0.044 Uiso 1 2 calc R U P . .
C2 C 0.500000 0.4624(2) 0.3791(3) 0.0412(10) Uani 1 2 d S T P . .
H2 H 0.500000 0.499651 0.341813 0.049 Uiso 1 2 calc R U P . .
C7 C 1.000000 0.250000 0.1889(3) 0.0324(13) Uani 1 4 d S T P . .
C10 C 1.000000 0.250000 -0.0101(4) 0.0288(11) Uani 1 4 d S T P . .
C5 C 0.500000 0.3510(2) 0.4802(3) 0.0357(9) Uani 1 2 d S T P . .
C9 C 1.000000 0.1926(2) 0.0391(3) 0.0448(11) Uani 1 2 d S T P . .
H9 H 1.000000 0.153156 0.006906 0.054 Uiso 1 2 calc R U P . .
C1 C 0.500000 0.4019(2) 0.3378(3) 0.0433(11) Uani 1 2 d S T P . .
H1 H 0.500000 0.399499 0.272413 0.052 Uiso 1 2 calc R U P . .
N2 N 1.000000 0.1276(6) 0.1782(7) 0.094(6) Uani 0.5 2 d S T P . .
O3 O 1.000000 0.1199(4) 0.2577(6) 0.095(4) Uani 0.5 2 d S T P . .
O4 O 1.138(2) 0.0818(8) 0.1343(12) 0.089(4) Uiso 0.25 1 d . . P . .
H5 H 0.500000 0.312(3) 0.511(4) 0.028(12) Uiso 1 2 d S . P . .

loop_
_atom_site_aniso_label
_atom_site_aniso_U_11
_atom_site_aniso_U_22
_atom_site_aniso_U_33
_atom_site_aniso_U_23
_atom_site_aniso_U_13
_atom_site_aniso_U_12
Cd1 0.0261(2) 0.0217(2) 0.0192(2) 0.000 0.000 0.000
O1 0.0251(15) 0.075(2) 0.0261(13) 0.000 0.0018(12) 0.000
C11 0.025(2) 0.057(4) 0.016(2) 0.000 0.000 0.000
O2 0.055(2) 0.055(2) 0.0229(14) -0.0047(14) 0.000 0.000
N1 0.0342(16) 0.0220(14) 0.0336(16) -0.0038(12) 0.000 0.000
C6 0.025(3) 0.039(3) 0.023(2) 0.000 0.000 0.000
C3 0.0273(17) 0.0227(17) 0.0317(19) -0.0049(14) 0.000 0.000
C8 0.066(3) 0.042(2) 0.0283(19) 0.0056(18) 0.000 0.000
C4 0.054(3) 0.0287(19) 0.0285(19) -0.0023(15) 0.000 0.000
C2 0.069(3) 0.0241(18) 0.030(2) -0.0006(15) 0.000 0.000
C7 0.026(3) 0.052(4) 0.019(2) 0.000 0.000 0.000
C10 0.020(2) 0.046(3) 0.020(2) 0.000 0.000 0.000
C5 0.053(2) 0.0237(18) 0.031(2) -0.0008(15) 0.000 0.000
C9 0.067(3) 0.039(2) 0.0288(19) -0.0009(18) 0.000 0.000
C1 0.072(3) 0.030(2) 0.028(2) -0.0026(16) 0.000 0.000
N2 0.201(19) 0.047(6) 0.033(5) 0.001(4) 0.000 0.000
O3 0.210(14) 0.040(4) 0.036(4) 0.012(3) 0.000 0.000

loop_
_atom_type_symbol
_atom_type_description
_atom_type_scat_dispersion_real
_atom_type_scat_dispersion_imag
_atom_type_scat_source
C C 0.0033 0.0016 'International Tables Vol C Tables 4.2.6.8 and 6.1.1.4'
N N 0.0061 0.0033 'International Tables Vol C Tables 4.2.6.8 and 6.1.1.4'
O O 0.0106 0.0060 'International Tables Vol C Tables 4.2.6.8 and 6.1.1.4'
Cd Cd -0.8075 1.2024 'International Tables Vol C Tables 4.2.6.8 and 6.1.1.4'
H H 0.0000 0.0000 'International Tables Vol C Tables 4.2.6.8 and 6.1.1.4'

loop_
_citation_id
_citation_doi
_citation_year
1 10.1021/acs.cgd.0c00880 2020

loop_
_geom_angle_atom_site_label_1
_geom_angle_atom_site_label_2
_geom_angle_atom_site_label_3
_geom_angle
_geom_angle_site_symmetry_1
_geom_angle_site_symmetry_3
_geom_angle_publ_flag
N1 Cd1 N1 119.75(17) . 2_655 ?
N1 Cd1 O1 84.67(4) . . ?
N1 Cd1 O1 84.67(4) 2_655 . ?
N1 Cd1 O1 84.67(4) . 2_655 ?
N1 Cd1 O1 84.67(4) 2_655 2_655 ?
O1 Cd1 O1 158.67(14) . 2_655 ?
N1 Cd1 O2 147.59(12) . 14_455 ?
N1 Cd1 O2 92.66(12) 2_655 14_455 ?
O1 Cd1 O2 99.45(6) . 14_455 ?
O1 Cd1 O2 99.45(6) 2_655 14_455 ?
N1 Cd1 O2 92.67(12) . 13_655 ?
N1 Cd1 O2 147.59(12) 2_655 13_655 ?
O1 Cd1 O2 99.45(6) . 13_655 ?
O1 Cd1 O2 99.45(6) 2_655 13_655 ?
O2 Cd1 O2 54.93(17) 14_455 13_655 ?
N1 Cd1 C11 120.13(9) . 13_655 ?
N1 Cd1 C11 120.13(9) 2_655 13_655 ?
O1 Cd1 C11 100.67(7) . 13_655 ?
O1 Cd1 C11 100.67(7) 2_655 13_655 ?
O2 Cd1 C11 27.46(8) 14_455 13_655 ?
O2 Cd1 C11 27.46(8) 13_655 13_655 ?
C6 O1 Cd1 141.4(3) . . ?
O2 C11 O2 122.2(5) . 2_755 ?
O2 C11 C10 118.9(3) . . ?
O2 C11 C10 118.9(3) 2_755 . ?
O2 C11 Cd1 61.1(3) . 13_655 ?
O2 C11 Cd1 61.1(3) 2_755 13_655 ?
C10 C11 Cd1 180.0 . 13_655 ?
C11 O2 Cd1 91.4(3) . 13_655 ?
C5 N1 C1 117.3(3) . . ?
C5 N1 Cd1 124.2(3) . . ?
C1 N1 Cd1 118.6(3) . . ?
O1 C6 O1 124.1(5) 2_755 . ?
O1 C6 C7 117.9(3) 2_755 . ?
O1 C6 C7 117.9(3) . . ?
C2 C3 C4 116.6(3) . . ?
C2 C3 C3 121.4(4) . 9_666 ?
C4 C3 C3 122.0(4) . 9_666 ?
C7 C8 C9 122.6(4) . . ?
C7 C8 N2 124.3(5) . . ?
C9 C8 N2 113.1(6) . . ?
C5 C4 C3 120.0(4) . . ?
C1 C2 C3 119.8(4) . . ?
C8 C7 C8 115.6(5) . 2_755 ?
C8 C7 C6 122.2(3) . . ?
C8 C7 C6 122.2(3) 2_755 . ?
C9 C10 C9 118.7(5) . 2_755 ?
C9 C10 C11 120.7(3) . . ?
C9 C10 C11 120.7(3) 2_755 . ?
N1 C5 C4 122.9(4) . . ?
C10 C9 C8 120.3(4) . . ?
N1 C1 C2 123.4(4) . . ?
O3 N2 O4 109.5(10) . 11_755 ?
O3 N2 O4 109.5(10) . . ?
O4 N2 O4 79.2(14) 11_755 . ?
O3 N2 C8 121.5(10) . . ?
O4 N2 C8 114.7(9) 11_755 . ?
O4 N2 C8 114.7(9) . . ?

loop_
_geom_bond_atom_site_label_1
_geom_bond_atom_site_label_2
_geom_bond_distance
_geom_bond_site_symmetry_2
_geom_bond_publ_flag
Cd1 N1 2.288(3) . ?
Cd1 N1 2.288(3) 2_655 ?
Cd1 O1 2.324(3) . ?
Cd1 O1 2.324(3) 2_655 ?
Cd1 O2 2.352(3) 14_455 ?
Cd1 O2 2.352(3) 13_655 ?
Cd1 C11 2.686(5) 13_655 ?
O1 C6 1.241(4) . ?
C11 O2 1.239(4) . ?
C11 O2 1.239(4) 2_755 ?
C11 C10 1.511(7) . ?
N1 C5 1.331(5) . ?
N1 C1 1.334(6) . ?
C6 C7 1.508(7) . ?
C3 C2 1.386(6) . ?
C3 C4 1.392(6) . ?
C3 C3 1.482(7) 9_666 ?
C8 C7 1.381(6) . ?
C8 C9 1.390(6) . ?
C8 N2 1.466(13) . ?
C4 C5 1.379(6) . ?
C2 C1 1.373(6) . ?
C10 C9 1.370(5) . ?
C10 C9 1.370(5) 2_755 ?
N2 O3 1.139(13) . ?
N2 O4 1.463(18) 11_755 ?
N2 O4 1.463(18) . ?
